data_7709546
loop_
_publ_author_name
'Chen, Yating'
'Zhang, Shaonan'
'Wang, Zhen-Feng'
'Wei, Qingmin'
'Zhang, Shuhua'

_publ_section_title
;
 Discovery of thirteen cobalt (II) and copper (II) salicylaldehyde Schiff
 base complexes that induce apoptosis and autophagy in human lung
 adenocarcinoma A549/DDP cells and that can overcome cisplatin resistance
 in vitro and in vivo
;
_journal_name_full 'Dalton Transactions'
_journal_paper_doi 10.1039/D1DT03749H
_journal_year 2022
_chemical_formula_moiety ' 2(C24 H16 Cl4 Co N6 O2), 0.5(H2 O) '
_chemical_formula_sum 'C48 H33 Cl8 Co2 N12 O4.5'
_chemical_formula_weight 1251.32
_space_group_crystal_system triclinic
_space_group_IT_number 2
_space_group_name_Hall '-P 1'
_space_group_name_H-M_alt 'P -1'
_atom_sites_solution_hydrogens mixed
_audit_creation_method SHELXL-2014
_audit_update_record
;
2021-12-07 deposited with the CCDC.	2022-02-15 downloaded from the CCDC.
;
_cell_angle_alpha 63.242(6)
_cell_angle_beta 71.896(7)
_cell_angle_gamma 78.893(6)
_cell_formula_units_Z 1
_cell_length_a 10.0897(9)
_cell_length_b 12.3484(7)
_cell_length_c 13.2790(9)
_cell_measurement_reflns_used 3528
_cell_measurement_temperature 298(2)
_cell_measurement_theta_max 28.9740
_cell_measurement_theta_min 3.8570
_cell_volume 1401.4(2)
_computing_structure_refinement 'SHELXL-2014 (Sheldrick, 2014)'
_diffrn_ambient_temperature 293(2)
_diffrn_detector_area_resol_mean 16.0233
_diffrn_measured_fraction_theta_full 0.982
_diffrn_measured_fraction_theta_max 0.997
_diffrn_measurement_device_type 'SuperNova, Single source at offset/far, Eos'
_diffrn_measurement_method '\w scans'
_diffrn_radiation_type MoK\a
_diffrn_radiation_wavelength 0.71073
_diffrn_reflns_av_R_equivalents 0.0136
_diffrn_reflns_av_unetI/netI 0.0292
_diffrn_reflns_Laue_measured_fraction_full 0.982
_diffrn_reflns_Laue_measured_fraction_max 0.997
_diffrn_reflns_limit_h_max 12
_diffrn_reflns_limit_h_min -12
_diffrn_reflns_limit_k_max 14
_diffrn_reflns_limit_k_min -14
_diffrn_reflns_limit_l_max 15
_diffrn_reflns_limit_l_min -15
_diffrn_reflns_number 8796
_diffrn_reflns_point_group_measured_fraction_full 0.982
_diffrn_reflns_point_group_measured_fraction_max 0.997
_diffrn_reflns_theta_full 25.242
_diffrn_reflns_theta_max 25.098
_diffrn_reflns_theta_min 3.370
_exptl_absorpt_coefficient_mu 1.027
_exptl_absorpt_correction_T_max 0.645
_exptl_absorpt_correction_T_min 0.539
_exptl_absorpt_correction_type multi-scan
_exptl_absorpt_process_details
;
CrysAlisPro 1.171.39.46 (Rigaku Oxford Diffraction, 2018)
Empirical absorption correction using spherical harmonics,
 implemented in SCALE3 ABSPACK scaling algorithm.
;
_exptl_crystal_colour RED
_exptl_crystal_density_diffrn 1.483
_exptl_crystal_description BLOCK
_exptl_crystal_F_000 631
_exptl_crystal_size_max 0.24
_exptl_crystal_size_mid 0.22
_exptl_crystal_size_min 0.18
_refine_diff_density_max 1.462
_refine_diff_density_min -0.803
_refine_diff_density_rms 0.096
_refine_ls_extinction_method none
_refine_ls_goodness_of_fit_ref 1.001
_refine_ls_hydrogen_treatment constr
_refine_ls_matrix_type full
_refine_ls_number_parameters 340
_refine_ls_number_reflns 4975
_refine_ls_number_restraints 6
_refine_ls_restrained_S_all 1.005
_refine_ls_R_factor_all 0.0600
_refine_ls_R_factor_gt 0.0521
_refine_ls_shift/su_max 0.000
_refine_ls_shift/su_mean 0.000
_refine_ls_structure_factor_coef Fsqd
_refine_ls_weighting_details 'w=1/[\s^2^(Fo^2^)+(0.0307P)^2^+6.5667P] where P=(Fo^2^+2Fc^2^)/3'
_refine_ls_weighting_scheme calc
_refine_ls_wR_factor_gt 0.1367
_refine_ls_wR_factor_ref 0.1418
_reflns_Friedel_coverage 0.000
_reflns_number_gt 4294
_reflns_number_total 4975
_reflns_threshold_expression 'I > 2\s(I)'
_cod_data_source_file d1dt03749h2.cif
_cod_data_source_block co
_cod_original_cell_volume 1401.44(19)
_cod_original_formula_sum 'C48 H33 Cl8 Co2 N12 O4.50'
_cod_database_code 7709546
_shelx_space_group_comment
;
The symmetry employed for this shelxl refinement is uniquely defined
by the following loop, which should always be used as a source of
symmetry information in preference to the above space-group names.
They are only intended as comments.
;
_shelxl_version_number 2014-3

loop_
_space_group_symop_operation_xyz
'x, y, z'
'-x, -y, -z'

loop_
_atom_site_label
_atom_site_type_symbol
_atom_site_fract_x
_atom_site_fract_y
_atom_site_fract_z
_atom_site_U_iso_or_equiv
_atom_site_adp_type
_atom_site_occupancy
_atom_site_site_symmetry_order
_atom_site_calc_flag
_atom_site_refinement_flags_posn
_atom_site_refinement_flags_adp
_atom_site_refinement_flags_occupancy
_atom_site_disorder_assembly
_atom_site_disorder_group
Co1 Co 0.93292(6) 0.24976(5) 0.01312(5) 0.03281(18) Uani 1 1 d . . . . .
Cl2 Cl 0.64105(14) 0.20999(12) 0.25993(11) 0.0533(3) Uani 1 1 d . . . . .
Cl1 Cl 0.67791(19) 0.32957(13) -0.15794(15) 0.0732(5) Uani 1 1 d . . . . .
Cl4 Cl 1.2219(2) 0.04588(17) 0.52504(14) 0.0808(5) Uani 1 1 d . . . . .
Cl3 Cl 1.5116(2) 0.2871(2) -0.50457(17) 0.1054(8) Uani 1 1 d . . . . .
O2 O 1.0447(3) 0.1128(3) 0.1178(3) 0.0404(7) Uani 1 1 d . . . . .
N4 N 0.9256(4) 0.3418(3) 0.1123(3) 0.0335(8) Uani 1 1 d . . . . .
N3 N 0.9600(4) 0.1608(3) -0.0930(3) 0.0356(8) Uani 1 1 d . . . . .
O1 O 1.0897(4) 0.3564(3) -0.1134(3) 0.0440(8) Uani 1 1 d . . . . .
N6 N 0.7756(4) 0.4050(3) -0.0405(3) 0.0382(9) Uani 1 1 d . . . . .
N5 N 0.8562(4) 0.4551(3) 0.0776(3) 0.0415(9) Uani 1 1 d . . . . .
H5 H 0.8604 0.5045 0.1057 0.050 Uiso 1 1 calc R U . . .
N2 N 0.8667(4) 0.0735(3) -0.0533(4) 0.0422(9) Uani 1 1 d . . . . .
H2 H 0.8765 0.0271 -0.0882 0.051 Uiso 1 1 calc R U . . .
N1 N 0.7548(4) 0.1323(3) 0.0961(3) 0.0366(8) Uani 1 1 d . . . . .
C20 C 1.0804(4) 0.1015(4) 0.2098(4) 0.0344(9) Uani 1 1 d . . . . .
C18 C 0.9805(5) 0.3102(4) 0.1978(4) 0.0401(11) Uani 1 1 d . . . . .
H18 H 0.9725 0.3665 0.2283 0.048 Uiso 1 1 calc R U . . .
C6 C 1.0557(5) 0.1718(4) -0.1866(4) 0.0426(11) Uani 1 1 d . . . . .
H6 H 1.0532 0.1226 -0.2222 0.051 Uiso 1 1 calc R U . . .
C17 C 0.7813(5) 0.4872(4) -0.0017(4) 0.0371(10) Uani 1 1 d . . . . .
C4 C 0.7595(5) 0.0621(4) 0.0414(4) 0.0402(11) Uani 1 1 d . . . . .
C16 C 0.7121(5) 0.6029(4) -0.0388(5) 0.0472(12) Uani 1 1 d . . . . .
H16 H 0.7183 0.6578 -0.0106 0.057 Uiso 1 1 calc R U . . .
C5 C 0.6468(5) 0.1195(4) 0.1893(4) 0.0439(11) Uani 1 1 d . . . . .
C13 C 0.6948(5) 0.4382(4) -0.1144(4) 0.0461(12) Uani 1 1 d . . . . .
C23 C 1.1646(5) 0.0674(5) 0.4057(4) 0.0466(12) Uani 1 1 d . . . . .
C21 C 1.1481(5) -0.0078(4) 0.2746(5) 0.0458(12) Uani 1 1 d . . . . .
H21 H 1.1658 -0.0709 0.2512 0.055 Uiso 1 1 calc R U . . .
C19 C 1.0534(5) 0.1946(4) 0.2503(4) 0.0359(10) Uani 1 1 d . . . . .
C12 C 1.1829(5) 0.3381(4) -0.2006(4) 0.0421(11) Uani 1 1 d . . . . .
C7 C 1.1666(5) 0.2536(4) -0.2412(4) 0.0424(11) Uani 1 1 d . . . . .
C24 C 1.0985(5) 0.1741(4) 0.3478(4) 0.0461(12) Uani 1 1 d . . . . .
H24 H 1.0826 0.2354 0.3734 0.055 Uiso 1 1 calc R U . . .
C22 C 1.1892(5) -0.0256(5) 0.3706(5) 0.0489(12) Uani 1 1 d . . . . .
H22 H 1.2329 -0.0993 0.4113 0.059 Uiso 1 1 calc R U . . .
C11 C 1.3056(6) 0.4022(5) -0.2572(5) 0.0583(15) Uani 1 1 d . . . . .
H11 H 1.3197 0.4568 -0.2315 0.070 Uiso 1 1 calc R U . . .
C8 C 1.2694(6) 0.2431(5) -0.3370(5) 0.0569(14) Uani 1 1 d . . . . .
H8 H 1.2572 0.1904 -0.3657 0.068 Uiso 1 1 calc R U . . .
C3 C 0.6571(6) -0.0190(5) 0.0774(5) 0.0574(14) Uani 1 1 d . . . . .
H3 H 0.6626 -0.0660 0.0375 0.069 Uiso 1 1 calc R U . . .
C14 C 0.6242(6) 0.5494(5) -0.1560(5) 0.0584(14) Uani 1 1 d . . . . .
H14 H 0.5708 0.5679 -0.2083 0.070 Uiso 1 1 calc R U . . .
C10 C 1.4052(7) 0.3877(6) -0.3486(5) 0.0671(17) Uani 1 1 d . . . . .
H10 H 1.4851 0.4313 -0.3832 0.081 Uiso 1 1 calc R U . . .
C15 C 0.6358(6) 0.6328(5) -0.1168(5) 0.0571(14) Uani 1 1 d . . . . .
H15 H 0.5912 0.7098 -0.1441 0.069 Uiso 1 1 calc R U . . .
C2 C 0.5485(6) -0.0274(5) 0.1727(6) 0.0698(18) Uani 1 1 d . . . . .
H2A H 0.4787 -0.0801 0.1978 0.084 Uiso 1 1 calc R U . . .
C1 C 0.5426(6) 0.0424(5) 0.2315(6) 0.0620(15) Uani 1 1 d . . . . .
H1 H 0.4706 0.0370 0.2972 0.074 Uiso 1 1 calc R U . . .
C9 C 1.3862(7) 0.3079(5) -0.3891(5) 0.0646(16) Uani 1 1 d . . . . .
O1W O 1.0000 0.5000 -0.5000 0.138(6) Uani 0.5 2 d S U P . .
H1WA H 0.9269 0.5293 -0.4641 0.207 Uiso 0.25 1 d R U P . .
H1WB H 1.0649 0.5473 -0.5185 0.207 Uiso 0.25 1 d R U P . .

loop_
_atom_site_aniso_label
_atom_site_aniso_U_11
_atom_site_aniso_U_22
_atom_site_aniso_U_33
_atom_site_aniso_U_23
_atom_site_aniso_U_13
_atom_site_aniso_U_12
Co1 0.0425(4) 0.0259(3) 0.0383(3) -0.0203(3) -0.0136(3) 0.0026(2)
Cl2 0.0549(8) 0.0597(8) 0.0491(7) -0.0305(6) -0.0120(6) 0.0058(6)
Cl1 0.1071(13) 0.0556(8) 0.0921(11) -0.0432(8) -0.0674(10) 0.0190(8)
Cl4 0.1101(14) 0.0880(12) 0.0639(10) -0.0341(9) -0.0545(10) 0.0106(10)
Cl3 0.1198(16) 0.1063(15) 0.0788(12) -0.0630(12) 0.0397(11) -0.0285(12)
O2 0.053(2) 0.0323(16) 0.0520(19) -0.0268(15) -0.0266(16) 0.0076(14)
N4 0.042(2) 0.0252(17) 0.039(2) -0.0202(16) -0.0114(17) 0.0029(15)
N3 0.046(2) 0.0275(18) 0.044(2) -0.0225(16) -0.0162(18) 0.0016(16)
O1 0.057(2) 0.0369(17) 0.0453(19) -0.0289(15) -0.0007(16) -0.0102(15)
N6 0.048(2) 0.0292(19) 0.043(2) -0.0194(17) -0.0178(18) 0.0046(16)
N5 0.056(2) 0.0285(19) 0.053(2) -0.0277(18) -0.023(2) 0.0097(17)
N2 0.050(2) 0.034(2) 0.058(3) -0.0309(19) -0.015(2) -0.0025(17)
N1 0.040(2) 0.0287(18) 0.044(2) -0.0166(17) -0.0158(18) 0.0034(16)
C20 0.035(2) 0.031(2) 0.042(2) -0.0182(19) -0.0106(19) -0.0035(18)
C18 0.054(3) 0.035(2) 0.043(3) -0.026(2) -0.014(2) 0.000(2)
C6 0.057(3) 0.038(2) 0.048(3) -0.031(2) -0.017(2) 0.000(2)
C17 0.040(2) 0.028(2) 0.043(3) -0.0171(19) -0.009(2) 0.0013(18)
C4 0.041(3) 0.029(2) 0.055(3) -0.020(2) -0.018(2) 0.0030(19)
C16 0.051(3) 0.031(2) 0.062(3) -0.023(2) -0.016(3) 0.007(2)
C5 0.043(3) 0.035(2) 0.052(3) -0.017(2) -0.016(2) 0.006(2)
C13 0.056(3) 0.038(3) 0.052(3) -0.022(2) -0.023(2) 0.004(2)
C23 0.054(3) 0.052(3) 0.038(3) -0.018(2) -0.019(2) -0.004(2)
C21 0.052(3) 0.035(2) 0.060(3) -0.024(2) -0.023(2) 0.003(2)
C19 0.043(3) 0.033(2) 0.037(2) -0.0185(19) -0.010(2) -0.0028(19)
C12 0.058(3) 0.036(2) 0.038(2) -0.022(2) -0.009(2) -0.004(2)
C7 0.057(3) 0.037(2) 0.039(3) -0.024(2) -0.011(2) 0.000(2)
C24 0.059(3) 0.045(3) 0.042(3) -0.023(2) -0.016(2) -0.003(2)
C22 0.052(3) 0.042(3) 0.054(3) -0.015(2) -0.024(2) 0.002(2)
C11 0.075(4) 0.055(3) 0.053(3) -0.034(3) 0.003(3) -0.024(3)
C8 0.082(4) 0.051(3) 0.049(3) -0.034(3) -0.008(3) -0.006(3)
C3 0.055(3) 0.044(3) 0.083(4) -0.033(3) -0.020(3) -0.005(2)
C14 0.067(4) 0.045(3) 0.069(4) -0.021(3) -0.040(3) 0.012(3)
C10 0.069(4) 0.071(4) 0.058(4) -0.035(3) 0.013(3) -0.025(3)
C15 0.056(3) 0.038(3) 0.076(4) -0.021(3) -0.028(3) 0.013(2)
C2 0.055(4) 0.052(3) 0.101(5) -0.033(3) -0.009(3) -0.014(3)
C1 0.048(3) 0.052(3) 0.076(4) -0.026(3) -0.001(3) -0.007(3)
C9 0.076(4) 0.064(4) 0.050(3) -0.034(3) 0.011(3) -0.014(3)
O1W 0.146(10) 0.122(9) 0.112(9) -0.016(7) -0.059(8) 0.025(8)

loop_
_atom_type_symbol
_atom_type_description
_atom_type_scat_dispersion_real
_atom_type_scat_dispersion_imag
_atom_type_scat_source
C C 0.0033 0.0016 'International Tables Vol C Tables 4.2.6.8 and 6.1.1.4'
H H 0.0000 0.0000 'International Tables Vol C Tables 4.2.6.8 and 6.1.1.4'
Cl Cl 0.1484 0.1585 'International Tables Vol C Tables 4.2.6.8 and 6.1.1.4'
Co Co 0.3494 0.9721 'International Tables Vol C Tables 4.2.6.8 and 6.1.1.4'
N N 0.0061 0.0033 'International Tables Vol C Tables 4.2.6.8 and 6.1.1.4'
O O 0.0106 0.0060 'International Tables Vol C Tables 4.2.6.8 and 6.1.1.4'

loop_
_geom_angle_atom_site_label_1
_geom_angle_atom_site_label_2
_geom_angle_atom_site_label_3
_geom_angle
_geom_angle_site_symmetry_1
_geom_angle_site_symmetry_3
_geom_angle_publ_flag
O2 Co1 O1 101.11(14) . . ?
O2 Co1 N4 86.81(13) . . ?
O1 Co1 N4 88.63(13) . . ?
O2 Co1 N3 91.52(13) . . ?
O1 Co1 N3 86.66(13) . . ?
N4 Co1 N3 174.61(15) . . ?
O2 Co1 N1 88.84(13) . . ?
O1 Co1 N1 160.29(13) . . ?
N4 Co1 N1 109.05(14) . . ?
N3 Co1 N1 76.01(14) . . ?
O2 Co1 N6 159.29(13) . . ?
O1 Co1 N6 90.04(14) . . ?
N4 Co1 N6 75.96(13) . . ?
N3 Co1 N6 106.64(14) . . ?
N1 Co1 N6 86.08(13) . . ?
C20 O2 Co1 130.7(3) . . ?
C18 N4 N5 116.3(3) . . ?
C18 N4 Co1 129.3(3) . . ?
N5 N4 Co1 114.4(3) . . ?
C6 N3 N2 116.1(4) . . ?
C6 N3 Co1 128.8(3) . . ?
N2 N3 Co1 115.0(3) . . ?
C12 O1 Co1 129.5(3) . . ?
C13 N6 C17 116.0(4) . . ?
C13 N6 Co1 132.8(3) . . ?
C17 N6 Co1 110.4(3) . . ?
C17 N5 N4 118.9(3) . . ?
C17 N5 H5 120.5 . . ?
N4 N5 H5 120.5 . . ?
C4 N2 N3 118.7(4) . . ?
C4 N2 H2 120.7 . . ?
N3 N2 H2 120.7 . . ?
C5 N1 C4 116.3(4) . . ?
C5 N1 Co1 131.5(3) . . ?
C4 N1 Co1 112.2(3) . . ?
O2 C20 C21 120.1(4) . . ?
O2 C20 C19 123.5(4) . . ?
C21 C20 C19 116.3(4) . . ?
N4 C18 C19 125.4(4) . . ?
N4 C18 H18 117.3 . . ?
C19 C18 H18 117.3 . . ?
N3 C6 C7 125.6(4) . . ?
N3 C6 H6 117.2 . . ?
C7 C6 H6 117.2 . . ?
N6 C17 N5 117.9(4) . . ?
N6 C17 C16 122.8(4) . . ?
N5 C17 C16 119.3(4) . . ?
N1 C4 N2 117.7(4) . . ?
N1 C4 C3 122.7(5) . . ?
N2 C4 C3 119.5(4) . . ?
C15 C16 C17 118.5(5) . . ?
C15 C16 H16 120.8 . . ?
C17 C16 H16 120.8 . . ?
N1 C5 C1 125.4(5) . . ?
N1 C5 Cl2 116.2(4) . . ?
C1 C5 Cl2 118.4(4) . . ?
N6 C13 C14 125.3(5) . . ?
N6 C13 Cl1 116.4(3) . . ?
C14 C13 Cl1 118.2(4) . . ?
C24 C23 C22 120.6(4) . . ?
C24 C23 Cl4 120.6(4) . . ?
C22 C23 Cl4 118.7(4) . . ?
C22 C21 C20 123.2(4) . . ?
C22 C21 H21 118.4 . . ?
C20 C21 H21 118.4 . . ?
C24 C19 C20 119.0(4) . . ?
C24 C19 C18 117.0(4) . . ?
C20 C19 C18 124.0(4) . . ?
O1 C12 C11 120.4(4) . . ?
O1 C12 C7 122.8(4) . . ?
C11 C12 C7 116.8(4) . . ?
C8 C7 C12 118.8(5) . . ?
C8 C7 C6 116.7(4) . . ?
C12 C7 C6 124.4(4) . . ?
C23 C24 C19 121.8(4) . . ?
C23 C24 H24 119.1 . . ?
C19 C24 H24 119.1 . . ?
C21 C22 C23 119.0(5) . . ?
C21 C22 H22 120.5 . . ?
C23 C22 H22 120.5 . . ?
C10 C11 C12 122.9(5) . . ?
C10 C11 H11 118.6 . . ?
C12 C11 H11 118.6 . . ?
C9 C8 C7 122.0(5) . . ?
C9 C8 H8 119.0 . . ?
C7 C8 H8 119.0 . . ?
C2 C3 C4 118.3(5) . . ?
C2 C3 H3 120.8 . . ?
C4 C3 H3 120.8 . . ?
C13 C14 C15 117.0(5) . . ?
C13 C14 H14 121.5 . . ?
C15 C14 H14 121.5 . . ?
C11 C10 C9 119.7(5) . . ?
C11 C10 H10 120.2 . . ?
C9 C10 H10 120.2 . . ?
C16 C15 C14 120.4(5) . . ?
C16 C15 H15 119.8 . . ?
C14 C15 H15 119.8 . . ?
C3 C2 C1 120.1(5) . . ?
C3 C2 H2A 120.0 . . ?
C1 C2 H2A 120.0 . . ?
C5 C1 C2 117.3(5) . . ?
C5 C1 H1 121.4 . . ?
C2 C1 H1 121.4 . . ?
C8 C9 C10 119.8(5) . . ?
C8 C9 Cl3 119.6(4) . . ?
C10 C9 Cl3 120.6(5) . . ?
H1WA O1W H1WB 104.6 . . ?

loop_
_geom_bond_atom_site_label_1
_geom_bond_atom_site_label_2
_geom_bond_distance
_geom_bond_site_symmetry_2
_geom_bond_publ_flag
Co1 O2 2.046(3) . ?
Co1 O1 2.054(3) . ?
Co1 N4 2.070(3) . ?
Co1 N3 2.075(3) . ?
Co1 N1 2.209(4) . ?
Co1 N6 2.237(4) . ?
Cl2 C5 1.737(5) . ?
Cl1 C13 1.736(5) . ?
Cl4 C23 1.746(5) . ?
Cl3 C9 1.744(5) . ?
O2 C20 1.319(5) . ?
N4 C18 1.288(6) . ?
N4 N5 1.379(5) . ?
N3 C6 1.285(6) . ?
N3 N2 1.378(5) . ?
O1 C12 1.324(5) . ?
N6 C13 1.342(6) . ?
N6 C17 1.345(5) . ?
N5 C17 1.357(6) . ?
N5 H5 0.8600 . ?
N2 C4 1.352(6) . ?
N2 H2 0.8600 . ?
N1 C5 1.340(6) . ?
N1 C4 1.346(6) . ?
C20 C21 1.412(6) . ?
C20 C19 1.426(6) . ?
C18 C19 1.443(6) . ?
C18 H18 0.9300 . ?
C6 C7 1.439(7) . ?
C6 H6 0.9300 . ?
C17 C16 1.402(6) . ?
C4 C3 1.400(7) . ?
C16 C15 1.358(7) . ?
C16 H16 0.9300 . ?
C5 C1 1.366(7) . ?
C13 C14 1.373(7) . ?
C23 C24 1.357(7) . ?
C23 C22 1.377(7) . ?
C21 C22 1.373(7) . ?
C21 H21 0.9300 . ?
C19 C24 1.405(6) . ?
C12 C11 1.410(7) . ?
C12 C7 1.427(6) . ?
C7 C8 1.410(7) . ?
C24 H24 0.9300 . ?
C22 H22 0.9300 . ?
C11 C10 1.373(7) . ?
C11 H11 0.9300 . ?
C8 C9 1.366(8) . ?
C8 H8 0.9300 . ?
C3 C2 1.370(8) . ?
C3 H3 0.9300 . ?
C14 C15 1.383(8) . ?
C14 H14 0.9300 . ?
C10 C9 1.382(8) . ?
C10 H10 0.9300 . ?
C15 H15 0.9300 . ?
C2 C1 1.384(8) . ?
C2 H2A 0.9300 . ?
C1 H1 0.9300 . ?
O1W H1WA 0.8580 . ?
O1W H1WB 0.8659 . ?
